data_7161177
loop_
_publ_author_name
'Marchenko, Sergey S.'
'Sokha, Samita J.'
'Demidov, Oleg P.'
'Chernyshev, Anatoly V.'
'Metelitsa, Anatoly V.'
'Brig, Sergei S.'
'Prolomov, Ilya V.'
'Medvedev, Michael'
'Gulevskaya, Anna V.'

_publ_section_title
;
 Azine-fused [6]carbohelicenes: synthesis, crystal structure,
 stereoisomerism and optical properties
;
_journal_name_full 'Organic &amp; Biomolecular Chemistry'
_journal_paper_doi 10.1039/D6OB00620E
_journal_year 2026
_chemical_formula_moiety 'C36 H23 N'
_chemical_formula_sum 'C36 H23 N'
_chemical_formula_weight 469.55
_chemical_melting_point 536.0(10)
_chemical_name_systematic 6-(p-Tolyl)naphtho[1,2-h]phenanthro[3,4-f]quinoline
_space_group_crystal_system monoclinic
_space_group_IT_number 15
_space_group_name_Hall '-I 2ya'
_space_group_name_H-M_alt 'I 1 2/a 1'
_atom_sites_solution_hydrogens geom
_atom_sites_solution_primary dual
_audit_creation_date 2024-06-05
_audit_creation_method
;
Olex2 1.5
(compiled 2024.02.16 svn.r378c4104 for OlexSys, GUI svn.r6928)
;
_audit_update_record
;
2026-04-09 deposited with the CCDC.	2026-05-19 downloaded from the CCDC.
;
_cell_angle_alpha 90
_cell_angle_beta 107.1390(10)
_cell_angle_gamma 90
_cell_formula_units_Z 8
_cell_length_a 26.6677(3)
_cell_length_b 7.98630(10)
_cell_length_c 23.8728(3)
_cell_measurement_reflns_used 10560
_cell_measurement_temperature 293(2)
_cell_measurement_theta_max 75.8190
_cell_measurement_theta_min 3.4470
_cell_volume 4858.56(11)
_computing_cell_refinement 'CrysAlisPro 1.171.43.121a (Rigaku OD, 2024)'
_computing_data_collection 'CrysAlisPro system (CCD 43.121a 64-bit (release 24-04-2024))'
_computing_data_reduction 'CrysAlisPro 1.171.43.121a (Rigaku OD, 2024)'
_computing_molecular_graphics 'Olex2 1.5 (Dolomanov et al., 2009)'
_computing_publication_material 'Olex2 1.5 (Dolomanov et al., 2009)'
_computing_structure_refinement 'SHELXL 2019/2 (Sheldrick, 2015)'
_computing_structure_solution 'SHELXT 2018/2 (Sheldrick, 2018)'
_diffrn_ambient_temperature 293(2)
_diffrn_detector 'CCD plate'
_diffrn_detector_area_resol_mean 5.2529
_diffrn_detector_type AtlasS2
_diffrn_measured_fraction_theta_full 1.000
_diffrn_measured_fraction_theta_max 0.994
_diffrn_measurement_details
;
List of Runs (angles in degrees, time in seconds):

  # Type    Start    End  Width  t~exp~   \w     \q     \k     \f   Frames
#--------------------------------------------------------------------------
  1  \w   -116.00 -17.00   1.00    1.00    --  -42.35 -42.00 -81.00   99
  2  \w    -68.00  31.00   1.00    1.00    --  -42.35  42.00  70.00   99
  3  \w     17.00 116.00   1.00    1.00    --   42.35  42.00  70.00   99
  4  \w     87.00 178.00   1.00    3.83    --  112.00  42.00  70.00   91
  5  \w     87.00 178.00   1.00    3.83    --  112.00  42.00  70.00   91
  6  \w     38.00 137.00   1.00    3.83    --  112.00 -42.00 -81.00   99
  7  \w     23.00  96.00   1.00    1.00    --   42.35-125.00-180.00   73
  8  \w      6.00  33.00   1.00    1.00    --   42.35  88.00 -93.81   27
  9  \w    -31.00  68.00   1.00    1.00    --   42.35 -42.00 -81.00   99
 10  \w     39.00 113.00   1.00    3.83    --  112.00-111.00 -30.00   74
 11  \w     84.00 178.00   1.00    3.83    --  112.00  30.00 150.00   94
 12  \w    100.00 178.00   1.00    3.83    --  112.00 111.00 -60.00   78
 13  \w    100.00 178.00   1.00    3.83    --  112.00 111.00   0.00   78
 14  \w     40.00 122.00   1.00    3.83    --  112.00 -61.00-150.00   82
 15  \w     57.00 150.00   1.00    3.83    --  112.00 178.00 -60.00   93
 16  \w     57.00 150.00   1.00    3.83    --  112.00 178.00 -60.00   93
 17  \w     39.00 113.00   1.00    3.83    --  112.00-111.00  60.00   74
 18  \w     84.00 178.00   1.00    3.83    --  112.00  30.00 150.00   94
 19  \w     39.00 113.00   1.00    3.83    --  112.00-111.00  30.00   74
 20  \w     40.00 141.00   1.00    3.83    --  112.00 -61.00-180.00  101
 21  \w     40.00 122.00   1.00    3.83    --  112.00 -61.00-150.00   82
 22  \w     94.00 141.00   1.00    3.83    --  112.00 -61.00-180.00   47
 23  \w     84.00 178.00   1.00    3.83    --  112.00  30.00 120.00   94
 24  \w     70.00 113.00   1.00    3.83    --  112.00 -45.00  60.00   43
 25  \w     94.00 121.00   1.00    3.83    --  112.00  30.00-180.00   27
 26  \w     94.00 121.00   1.00    3.83    --  112.00 -30.00-180.00   27
 27  \w     57.00 103.00   1.00    3.83    --  112.00 178.00  90.00   46
 28  \w     90.00 141.00   1.00    3.83    --  112.00 178.00 120.00   51
 29  \w    102.00 131.00   1.00    3.83    --  112.00 111.00   0.00   29
 30  \w     79.00 106.00   1.00    3.83    --  112.00 -95.00 120.00   27
 31  \w     58.00 150.00   1.00    3.83    --  112.00 178.00-180.00   92
 32  \w     67.00 122.00   1.00    3.83    --  112.00 -30.00  90.00   55
 33  \w     44.00  70.00   1.00    3.83    --  112.00 -77.00 120.00   26
 34  \w     87.00 113.00   1.00    3.83    --  112.00 -77.00 120.00   26
 35  \w     60.00  85.00   1.00    3.83    --  112.00-111.00  90.00   25
 36  \w    134.00 160.00   1.00    3.83    --  112.00  45.00-180.00   26
 37  \w     63.00  89.00   1.00    3.83    --  112.00-111.00 -90.00   26
;
_diffrn_measurement_device 'four-circle diffractometer'
_diffrn_measurement_device_type 'SuperNova, Dual, Cu at home/near, AtlasS2'
_diffrn_measurement_method '\w scans'
_diffrn_orient_matrix_type 'CrysAlisPro convention (1999,Acta A55,543-557)'
_diffrn_orient_matrix_UB_11 -0.0033219000
_diffrn_orient_matrix_UB_12 0.1008825000
_diffrn_orient_matrix_UB_13 -0.0559687000
_diffrn_orient_matrix_UB_21 0.0600843000
_diffrn_orient_matrix_UB_22 -0.0103955000
_diffrn_orient_matrix_UB_23 0.0135000000
_diffrn_orient_matrix_UB_31 -0.0058622000
_diffrn_orient_matrix_UB_32 -0.1641018000
_diffrn_orient_matrix_UB_33 -0.0352789000
_diffrn_radiation_monochromator mirror
_diffrn_radiation_probe x-ray
_diffrn_radiation_type 'Cu K\a'
_diffrn_radiation_wavelength 1.54184
_diffrn_reflns_av_R_equivalents 0.0833
_diffrn_reflns_av_unetI/netI 0.0416
_diffrn_reflns_Laue_measured_fraction_full 1.000
_diffrn_reflns_Laue_measured_fraction_max 0.994
_diffrn_reflns_limit_h_max 33
_diffrn_reflns_limit_h_min -33
_diffrn_reflns_limit_k_max 8
_diffrn_reflns_limit_k_min -10
_diffrn_reflns_limit_l_max 28
_diffrn_reflns_limit_l_min -30
_diffrn_reflns_number 36861
_diffrn_reflns_point_group_measured_fraction_full 1.000
_diffrn_reflns_point_group_measured_fraction_max 0.994
_diffrn_reflns_theta_full 67.684
_diffrn_reflns_theta_max 76.312
_diffrn_reflns_theta_min 3.469
_diffrn_source 'micro-focus sealed X-ray tube'
_diffrn_source_type 'SuperNova (Cu) X-ray Source'
_exptl_absorpt_coefficient_mu 0.564
_exptl_absorpt_correction_T_max 1.000
_exptl_absorpt_correction_T_min 0.599
_exptl_absorpt_correction_type gaussian
_exptl_absorpt_process_details
;
CrysAlisPro 1.171.43.121a (Rigaku Oxford Diffraction, 2024)
Numerical absorption correction based on gaussian integration over
a multifaceted crystal model
Empirical absorption correction using spherical harmonics,
implemented in SCALE3 ABSPACK scaling algorithm.
;
_exptl_crystal_colour yellow
_exptl_crystal_colour_primary yellow
_exptl_crystal_density_diffrn 1.284
_exptl_crystal_description prism
_exptl_crystal_F_000 1968
_exptl_crystal_size_max 0.489
_exptl_crystal_size_mid 0.302
_exptl_crystal_size_min 0.141
_refine_diff_density_max 0.230
_refine_diff_density_min -0.195
_refine_diff_density_rms 0.044
_refine_ls_extinction_coef 0.00036(5)
_refine_ls_extinction_expression Fc^*^=kFc[1+0.001xFc^2^\l^3^/sin(2\q)]^-1/4^
_refine_ls_extinction_method 'SHELXL-2019/2 (Sheldrick 2019)'
_refine_ls_goodness_of_fit_ref 1.030
_refine_ls_hydrogen_treatment constr
_refine_ls_matrix_type full
_refine_ls_number_parameters 336
_refine_ls_number_reflns 5058
_refine_ls_number_restraints 0
_refine_ls_restrained_S_all 1.030
_refine_ls_R_factor_all 0.0553
_refine_ls_R_factor_gt 0.0471
_refine_ls_shift/su_max 0.001
_refine_ls_shift/su_mean 0.000
_refine_ls_structure_factor_coef Fsqd
_refine_ls_weighting_details 'w=1/[\s^2^(Fo^2^)+(0.0711P)^2^+1.3792P] where P=(Fo^2^+2Fc^2^)/3'
_refine_ls_weighting_scheme calc
_refine_ls_wR_factor_gt 0.1263
_refine_ls_wR_factor_ref 0.1361
_reflns_Friedel_coverage 0.000
_reflns_number_gt 4263
_reflns_number_total 5058
_reflns_threshold_expression 'I > 2\s(I)'
_cod_data_source_file d6ob00620e2.cif
_cod_data_source_block d_50_cu_autored
_cod_depositor_comments
;
The following automatic conversions were performed:

data item '_chemical_melting_point' value '535-537' was changed to
'536.0(10)' -- the average value was taken and precision was
estimated.

Automatic conversion script
Id: cif_fix_values 8170 2020-07-09 18:12:32Z antanas 
;
_cod_database_code 7161177
_shelx_shelxl_version_number 2019/2
_chemical_oxdiff_formula 'C36 H23 N'
_shelx_space_group_comment
;
The symmetry employed for this shelxl refinement is uniquely defined
by the following loop, which should always be used as a source of
symmetry information in preference to the above space-group names.
They are only intended as comments.
;
_shelx_estimated_absorpt_t_max 0.925
_shelx_estimated_absorpt_t_min 0.770
_olex2_refinement_description
;
1. Fixed Uiso
 At 1.2 times of:
  All C(H) groups
 At 1.5 times of:
  All C(H,H,H) groups
2.a Aromatic/amide H refined with riding coordinates:
 C16(H16), C25(H25), C19(H19), C1(H1), C13(H13), C20(H20), C35(H35), C12(H12),
 C22(H22), C31(H31), C24(H24), C32(H32), C34(H34), C23(H23), C7(H7), C11(H11),
 C6(H6), C2(H2), C4(H4), C3(H3)
2.b Idealised Me refined as rotating group:
 C36(H36A,H36B,H36C)
;
_olex2_submission_special_instructions 'No special instructions were received'
_oxdiff_exptl_absorpt_empirical_details
;
Empirical correction (ABSPACK) includes:
- Absorption correction using spherical harmonics
- Frame scaling
;
_oxdiff_exptl_absorpt_empirical_full_max 3.422
_oxdiff_exptl_absorpt_empirical_full_min 0.204

loop_
_space_group_symop_operation_xyz
'x, y, z'
'-x+1/2, y, -z'
'x+1/2, y+1/2, z+1/2'
'-x+1, y+1/2, -z+1/2'
'-x, -y, -z'
'x-1/2, -y, z'
'-x+1/2, -y+1/2, -z+1/2'
'x, -y+1/2, z+1/2'

loop_
_atom_site_label
_atom_site_type_symbol
_atom_site_fract_x
_atom_site_fract_y
_atom_site_fract_z
_atom_site_U_iso_or_equiv
_atom_site_adp_type
_atom_site_occupancy
_atom_site_site_symmetry_order
_atom_site_calc_flag
_atom_site_refinement_flags_posn
_atom_site_refinement_flags_adp
_atom_site_refinement_flags_occupancy
_atom_site_disorder_assembly
_atom_site_disorder_group
N10 N 0.42571(5) 0.86356(17) 0.56531(6) 0.0485(3) Uani 1 1 d . . . . .
C27 C 0.47138(5) 0.59840(16) 0.36895(5) 0.0328(3) Uani 1 1 d . . . . .
C28 C 0.46080(5) 0.70012(16) 0.41398(5) 0.0329(3) Uani 1 1 d . . . . .
C15 C 0.50253(5) 0.73143(17) 0.46506(5) 0.0352(3) Uani 1 1 d . . . . .
C26 C 0.43118(5) 0.50439(16) 0.32588(5) 0.0346(3) Uani 1 1 d . . . . .
C18 C 0.52393(5) 0.58180(17) 0.36744(5) 0.0353(3) Uani 1 1 d . . . . .
C14 C 0.49181(5) 0.79320(16) 0.51766(6) 0.0365(3) Uani 1 1 d . . . . .
C29 C 0.40986(5) 0.77757(16) 0.40959(6) 0.0350(3) Uani 1 1 d . . . . .
C21 C 0.44204(5) 0.44208(17) 0.27521(6) 0.0390(3) Uani 1 1 d . . . . .
C16 C 0.55464(5) 0.69881(19) 0.46458(6) 0.0396(3) Uani 1 1 d . . . . .
H16 H 0.582083 0.720744 0.498219 0.047 Uiso 1 1 calc R U . . .
C00B C 0.37266(5) 0.82776(17) 0.35445(6) 0.0384(3) Uani 1 1 d . . . . .
C30 C 0.62215(5) 0.62488(18) 0.41694(6) 0.0379(3) Uani 1 1 d . . . . .
C25 C 0.38225(5) 0.46147(17) 0.33390(6) 0.0389(3) Uani 1 1 d . . . . .
H25 H 0.375089 0.493078 0.368245 0.047 Uiso 1 1 calc R U . . .
C9 C 0.43941(5) 0.82009(17) 0.51688(6) 0.0381(3) Uani 1 1 d . . . . .
C8 C 0.39816(5) 0.81816(17) 0.46137(6) 0.0393(3) Uani 1 1 d . . . . .
C19 C 0.53358(5) 0.51316(19) 0.31609(6) 0.0414(3) Uani 1 1 d . . . . .
H19 H 0.567800 0.508952 0.313904 0.050 Uiso 1 1 calc R U . . .
C17 C 0.56599(5) 0.63624(18) 0.41641(6) 0.0375(3) Uani 1 1 d . . . . .
C33 C 0.72873(5) 0.6104(2) 0.42105(6) 0.0478(4) Uani 1 1 d . . . . .
C1 C 0.38498(6) 0.83844(19) 0.30081(6) 0.0437(3) Uani 1 1 d . . . . .
H1 H 0.418920 0.813668 0.300287 0.052 Uiso 1 1 calc R U . . .
C13 C 0.53079(6) 0.82057(18) 0.57108(6) 0.0428(3) Uani 1 1 d . . . . .
H13 H 0.566011 0.808078 0.573366 0.051 Uiso 1 1 calc R U . . .
C20 C 0.49413(6) 0.4544(2) 0.27079(6) 0.0431(3) Uani 1 1 d . . . . .
H20 H 0.500988 0.421749 0.236385 0.052 Uiso 1 1 calc R U . . .
C35 C 0.65230(6) 0.7694(2) 0.42438(6) 0.0455(3) Uani 1 1 d . . . . .
H35 H 0.637307 0.872282 0.428156 0.055 Uiso 1 1 calc R U . . .
C5 C 0.32133(5) 0.87822(19) 0.35393(7) 0.0464(3) Uani 1 1 d . . . . .
C12 C 0.51680(7) 0.86575(19) 0.61983(6) 0.0487(4) Uani 1 1 d . . . . .
H12 H 0.542233 0.884461 0.655431 0.058 Uiso 1 1 calc R U . . .
C22 C 0.40225(6) 0.3600(2) 0.23153(6) 0.0482(4) Uani 1 1 d . . . . .
H22 H 0.408670 0.327257 0.196884 0.058 Uiso 1 1 calc R U . . .
C31 C 0.64589(6) 0.4725(2) 0.41222(7) 0.0487(4) Uani 1 1 d . . . . .
H31 H 0.626441 0.374128 0.407590 0.058 Uiso 1 1 calc R U . . .
C24 C 0.34518(6) 0.3741(2) 0.29194(7) 0.0480(3) Uani 1 1 d . . . . .
H24 H 0.313594 0.345409 0.298544 0.058 Uiso 1 1 calc R U . . .
C32 C 0.69856(6) 0.4667(2) 0.41440(7) 0.0523(4) Uani 1 1 d . . . . .
H32 H 0.713846 0.363755 0.411304 0.063 Uiso 1 1 calc R U . . .
C34 C 0.70487(6) 0.7609(2) 0.42622(7) 0.0517(4) Uani 1 1 d . . . . .
H34 H 0.724459 0.859069 0.431040 0.062 Uiso 1 1 calc R U . . .
C23 C 0.35443(6) 0.3277(2) 0.23934(7) 0.0536(4) Uani 1 1 d . . . . .
H23 H 0.328260 0.275460 0.209951 0.064 Uiso 1 1 calc R U . . .
C7 C 0.34619(6) 0.8677(2) 0.45947(8) 0.0527(4) Uani 1 1 d . . . . .
H7 H 0.337973 0.885290 0.494261 0.063 Uiso 1 1 calc R U . . .
C11 C 0.46384(7) 0.8830(2) 0.61492(7) 0.0526(4) Uani 1 1 d . . . . .
H11 H 0.454628 0.909747 0.648503 0.063 Uiso 1 1 calc R U . . .
C6 C 0.30887(6) 0.8893(2) 0.40764(8) 0.0567(4) Uani 1 1 d . . . . .
H6 H 0.274527 0.911845 0.407161 0.068 Uiso 1 1 calc R U . . .
C2 C 0.34835(7) 0.8842(2) 0.24962(7) 0.0558(4) Uani 1 1 d . . . . .
H2 H 0.357699 0.890028 0.215090 0.067 Uiso 1 1 calc R U . . .
C4 C 0.28406(6) 0.9224(2) 0.30001(9) 0.0600(5) Uani 1 1 d . . . . .
H4 H 0.250227 0.951931 0.299606 0.072 Uiso 1 1 calc R U . . .
C3 C 0.29687(7) 0.9223(3) 0.24899(8) 0.0640(5) Uani 1 1 d . . . . .
H3 H 0.271622 0.947436 0.213835 0.077 Uiso 1 1 calc R U . . .
C36 C 0.78597(6) 0.6020(3) 0.42327(8) 0.0677(5) Uani 1 1 d . . . . .
H36A H 0.807186 0.588418 0.463173 0.102 Uiso 1 1 calc R U . . .
H36B H 0.795659 0.703728 0.407679 0.102 Uiso 1 1 calc R U . . .
H36C H 0.791375 0.508702 0.400381 0.102 Uiso 1 1 calc R U . . .

loop_
_atom_site_aniso_label
_atom_site_aniso_U_11
_atom_site_aniso_U_22
_atom_site_aniso_U_33
_atom_site_aniso_U_23
_atom_site_aniso_U_13
_atom_site_aniso_U_12
N10 0.0561(7) 0.0484(7) 0.0435(6) -0.0084(5) 0.0188(6) -0.0052(6)
C27 0.0297(6) 0.0364(6) 0.0285(5) 0.0019(5) 0.0028(4) 0.0015(5)
C28 0.0298(5) 0.0357(6) 0.0299(6) 0.0017(5) 0.0034(4) 0.0003(5)
C15 0.0331(6) 0.0370(6) 0.0313(6) 0.0011(5) 0.0030(5) 0.0005(5)
C26 0.0318(6) 0.0366(6) 0.0310(6) 0.0010(5) 0.0022(5) 0.0029(5)
C18 0.0304(6) 0.0401(7) 0.0318(6) 0.0020(5) 0.0035(5) 0.0013(5)
C14 0.0402(6) 0.0336(6) 0.0317(6) 0.0005(5) 0.0044(5) -0.0013(5)
C29 0.0309(6) 0.0333(6) 0.0371(6) -0.0015(5) 0.0045(5) -0.0005(5)
C21 0.0391(6) 0.0411(7) 0.0316(6) -0.0009(5) 0.0026(5) 0.0034(5)
C16 0.0311(6) 0.0489(7) 0.0318(6) 0.0002(5) -0.0013(5) 0.0001(5)
C00B 0.0314(6) 0.0341(6) 0.0430(7) -0.0006(5) 0.0004(5) 0.0000(5)
C30 0.0282(6) 0.0496(8) 0.0311(6) 0.0022(5) 0.0013(4) 0.0005(5)
C25 0.0351(6) 0.0395(7) 0.0384(6) -0.0020(5) 0.0050(5) -0.0001(5)
C9 0.0441(7) 0.0345(6) 0.0353(6) -0.0037(5) 0.0112(5) -0.0035(5)
C8 0.0356(6) 0.0379(7) 0.0429(7) -0.0050(5) 0.0090(5) -0.0007(5)
C19 0.0339(6) 0.0517(8) 0.0382(7) 0.0015(6) 0.0098(5) 0.0034(6)
C17 0.0282(6) 0.0437(7) 0.0363(6) 0.0035(5) 0.0031(5) 0.0020(5)
C33 0.0317(6) 0.0757(10) 0.0329(6) 0.0016(6) 0.0049(5) -0.0006(7)
C1 0.0375(6) 0.0439(7) 0.0425(7) 0.0061(6) 0.0009(5) -0.0019(6)
C13 0.0478(7) 0.0418(7) 0.0328(6) 0.0007(5) 0.0028(5) -0.0013(6)
C20 0.0439(7) 0.0523(8) 0.0324(6) -0.0021(6) 0.0105(5) 0.0058(6)
C35 0.0375(7) 0.0488(8) 0.0449(7) 0.0018(6) 0.0041(5) -0.0005(6)
C5 0.0326(6) 0.0415(7) 0.0572(9) -0.0033(6) 0.0008(6) 0.0033(5)
C12 0.0646(9) 0.0433(8) 0.0318(6) -0.0019(5) 0.0045(6) -0.0046(7)
C22 0.0511(8) 0.0530(9) 0.0338(7) -0.0087(6) 0.0022(6) 0.0020(7)
C31 0.0361(7) 0.0486(8) 0.0574(9) 0.0012(7) 0.0075(6) -0.0002(6)
C24 0.0362(7) 0.0486(8) 0.0526(8) -0.0038(6) 0.0025(6) -0.0057(6)
C32 0.0377(7) 0.0602(9) 0.0547(9) -0.0026(7) 0.0070(6) 0.0087(7)
C34 0.0385(7) 0.0623(10) 0.0500(8) 0.0028(7) 0.0064(6) -0.0115(7)
C23 0.0468(8) 0.0551(9) 0.0473(8) -0.0133(7) -0.0040(6) -0.0074(7)
C7 0.0421(7) 0.0606(9) 0.0567(9) -0.0159(7) 0.0164(7) 0.0026(7)
C11 0.0711(10) 0.0507(9) 0.0368(7) -0.0094(6) 0.0171(7) -0.0068(7)
C6 0.0336(7) 0.0615(10) 0.0722(11) -0.0144(8) 0.0110(7) 0.0074(7)
C2 0.0501(8) 0.0606(10) 0.0462(8) 0.0148(7) -0.0021(7) -0.0034(7)
C4 0.0333(7) 0.0594(10) 0.0728(11) 0.0028(8) -0.0066(7) 0.0074(7)
C3 0.0455(8) 0.0685(11) 0.0594(10) 0.0147(8) -0.0136(7) 0.0028(8)
C36 0.0357(8) 0.1112(17) 0.0543(10) -0.0053(10) 0.0104(7) -0.0020(9)

loop_
_atom_type_symbol
_atom_type_description
_atom_type_scat_dispersion_real
_atom_type_scat_dispersion_imag
_atom_type_scat_source
C C 0.0181 0.0091 'International Tables Vol C Tables 4.2.6.8 and 6.1.1.4'
H H 0.0000 0.0000 'International Tables Vol C Tables 4.2.6.8 and 6.1.1.4'
N N 0.0311 0.0180 'International Tables Vol C Tables 4.2.6.8 and 6.1.1.4'

loop_
_exptl_crystal_face_index_h
_exptl_crystal_face_index_k
_exptl_crystal_face_index_l
_exptl_crystal_face_perp_dist
-15 0 11 0.1268
17 0 -2 0.0665
-17 0 1 0.0666
-7 -3 -8 0.0864
-15 0 -4 0.0637
2 -3 12 0.1881
2 0 14 0.1624
-12 -2 12 0.1653
12 0 -14 0.1337
-10 -4 1 0.1397
15 0 -11 0.1130
-1 4 8 0.1330
15 -1 2 0.1064
15 0 4 0.0959

loop_
_geom_angle_atom_site_label_1
_geom_angle_atom_site_label_2
_geom_angle_atom_site_label_3
_geom_angle
_geom_angle_site_symmetry_1
_geom_angle_site_symmetry_3
_geom_angle_publ_flag
C11 N10 C9 117.66(14) . . ?
C28 C27 C26 123.55(11) . . ?
C18 C27 C28 118.93(11) . . ?
C18 C27 C26 117.46(11) . . ?
C27 C28 C29 124.40(11) . . ?
C15 C28 C27 117.87(11) . . ?
C15 C28 C29 117.70(11) . . ?
C28 C15 C14 120.09(12) . . ?
C28 C15 C16 119.08(12) . . ?
C16 C15 C14 120.82(11) . . ?
C21 C26 C27 119.45(12) . . ?
C21 C26 C25 117.36(12) . . ?
C25 C26 C27 123.05(12) . . ?
C27 C18 C19 119.00(11) . . ?
C27 C18 C17 119.62(12) . . ?
C17 C18 C19 121.37(12) . . ?
C9 C14 C15 119.15(11) . . ?
C13 C14 C15 123.76(13) . . ?
C13 C14 C9 117.01(13) . . ?
C00B C29 C28 123.49(12) . . ?
C8 C29 C28 118.50(11) . . ?
C8 C29 C00B 117.79(12) . . ?
C26 C21 C20 119.20(12) . . ?
C22 C21 C26 119.78(13) . . ?
C22 C21 C20 120.91(13) . . ?
C15 C16 H16 118.8 . . ?
C17 C16 C15 122.33(11) . . ?
C17 C16 H16 118.8 . . ?
C1 C00B C29 123.92(12) . . ?
C1 C00B C5 117.01(13) . . ?
C5 C00B C29 118.98(13) . . ?
C35 C30 C17 119.43(13) . . ?
C35 C30 C31 118.51(13) . . ?
C31 C30 C17 122.02(13) . . ?
C26 C25 H25 119.4 . . ?
C24 C25 C26 121.26(13) . . ?
C24 C25 H25 119.4 . . ?
N10 C9 C14 122.89(12) . . ?
N10 C9 C8 117.32(13) . . ?
C14 C9 C8 119.50(12) . . ?
C29 C8 C9 120.18(12) . . ?
C29 C8 C7 120.18(13) . . ?
C7 C8 C9 119.53(13) . . ?
C18 C19 H19 119.2 . . ?
C20 C19 C18 121.57(12) . . ?
C20 C19 H19 119.2 . . ?
C18 C17 C30 122.07(12) . . ?
C16 C17 C18 118.97(12) . . ?
C16 C17 C30 118.95(11) . . ?
C32 C33 C36 120.94(17) . . ?
C34 C33 C32 117.66(14) . . ?
C34 C33 C36 121.40(17) . . ?
C00B C1 H1 119.1 . . ?
C2 C1 C00B 121.89(15) . . ?
C2 C1 H1 119.1 . . ?
C14 C13 H13 120.1 . . ?
C12 C13 C14 119.87(15) . . ?
C12 C13 H13 120.1 . . ?
C21 C20 H20 119.7 . . ?
C19 C20 C21 120.67(12) . . ?
C19 C20 H20 119.7 . . ?
C30 C35 H35 119.9 . . ?
C30 C35 C34 120.29(15) . . ?
C34 C35 H35 119.9 . . ?
C6 C5 C00B 119.37(13) . . ?
C6 C5 C4 121.07(15) . . ?
C4 C5 C00B 119.52(16) . . ?
C13 C12 H12 120.7 . . ?
C13 C12 C11 118.59(14) . . ?
C11 C12 H12 120.7 . . ?
C21 C22 H22 119.5 . . ?
C23 C22 C21 121.02(14) . . ?
C23 C22 H22 119.5 . . ?
C30 C31 H31 119.8 . . ?
C32 C31 C30 120.32(15) . . ?
C32 C31 H31 119.8 . . ?
C25 C24 H24 119.7 . . ?
C25 C24 C23 120.66(14) . . ?
C23 C24 H24 119.7 . . ?
C33 C32 C31 121.54(16) . . ?
C33 C32 H32 119.2 . . ?
C31 C32 H32 119.2 . . ?
C33 C34 C35 121.67(15) . . ?
C33 C34 H34 119.2 . . ?
C35 C34 H34 119.2 . . ?
C22 C23 C24 119.42(13) . . ?
C22 C23 H23 120.3 . . ?
C24 C23 H23 120.3 . . ?
C8 C7 H7 119.7 . . ?
C6 C7 C8 120.68(15) . . ?
C6 C7 H7 119.7 . . ?
N10 C11 C12 123.91(14) . . ?
N10 C11 H11 118.0 . . ?
C12 C11 H11 118.0 . . ?
C5 C6 H6 119.5 . . ?
C7 C6 C5 120.94(14) . . ?
C7 C6 H6 119.5 . . ?
C1 C2 H2 119.8 . . ?
C1 C2 C3 120.40(17) . . ?
C3 C2 H2 119.8 . . ?
C5 C4 H4 119.4 . . ?
C3 C4 C5 121.28(15) . . ?
C3 C4 H4 119.4 . . ?
C2 C3 H3 120.2 . . ?
C4 C3 C2 119.64(14) . . ?
C4 C3 H3 120.2 . . ?
C33 C36 H36A 109.5 . . ?
C33 C36 H36B 109.5 . . ?
C33 C36 H36C 109.5 . . ?
H36A C36 H36B 109.5 . . ?
H36A C36 H36C 109.5 . . ?
H36B C36 H36C 109.5 . . ?

loop_
_geom_bond_atom_site_label_1
_geom_bond_atom_site_label_2
_geom_bond_distance
_geom_bond_site_symmetry_2
_geom_bond_publ_flag
N10 C9 1.3563(18) . ?
N10 C11 1.323(2) . ?
C27 C28 1.4401(18) . ?
C27 C26 1.4561(17) . ?
C27 C18 1.4187(17) . ?
C28 C15 1.4099(16) . ?
C28 C29 1.4681(17) . ?
C15 C14 1.4536(19) . ?
C15 C16 1.4173(18) . ?
C26 C21 1.4145(18) . ?
C26 C25 1.4156(18) . ?
C18 C19 1.4338(19) . ?
C18 C17 1.4286(18) . ?
C14 C9 1.4086(19) . ?
C14 C13 1.4047(18) . ?
C29 C00B 1.4518(18) . ?
C29 C8 1.3991(19) . ?
C21 C20 1.427(2) . ?
C21 C22 1.4112(19) . ?
C16 H16 0.9300 . ?
C16 C17 1.367(2) . ?
C00B C1 1.416(2) . ?
C00B C5 1.4235(19) . ?
C30 C17 1.4967(17) . ?
C30 C35 1.388(2) . ?
C30 C31 1.391(2) . ?
C25 H25 0.9300 . ?
C25 C24 1.373(2) . ?
C9 C8 1.4516(19) . ?
C8 C7 1.4292(19) . ?
C19 H19 0.9300 . ?
C19 C20 1.351(2) . ?
C33 C32 1.384(3) . ?
C33 C34 1.383(3) . ?
C33 C36 1.5131(19) . ?
C1 H1 0.9300 . ?
C1 C2 1.370(2) . ?
C13 H13 0.9300 . ?
C13 C12 1.371(2) . ?
C20 H20 0.9300 . ?
C35 H35 0.9300 . ?
C35 C34 1.391(2) . ?
C5 C6 1.419(3) . ?
C5 C4 1.419(2) . ?
C12 H12 0.9300 . ?
C12 C11 1.389(3) . ?
C22 H22 0.9300 . ?
C22 C23 1.367(2) . ?
C31 H31 0.9300 . ?
C31 C32 1.391(2) . ?
C24 H24 0.9300 . ?
C24 C23 1.399(2) . ?
C32 H32 0.9300 . ?
C34 H34 0.9300 . ?
C23 H23 0.9300 . ?
C7 H7 0.9300 . ?
C7 C6 1.351(2) . ?
C11 H11 0.9300 . ?
C6 H6 0.9300 . ?
C2 H2 0.9300 . ?
C2 C3 1.402(3) . ?
C4 H4 0.9300 . ?
C4 C3 1.358(3) . ?
C3 H3 0.9300 . ?
C36 H36A 0.9600 . ?
C36 H36B 0.9600 . ?
C36 H36C 0.9600 . ?

loop_
_geom_torsion_atom_site_label_1
_geom_torsion_atom_site_label_2
_geom_torsion_atom_site_label_3
_geom_torsion_atom_site_label_4
_geom_torsion
_geom_torsion_site_symmetry_1
_geom_torsion_site_symmetry_2
_geom_torsion_site_symmetry_3
_geom_torsion_site_symmetry_4
_geom_torsion_publ_flag
N10 C9 C8 C29 178.76(13) . . . . ?
N10 C9 C8 C7 2.5(2) . . . . ?
C27 C28 C15 C14 -163.53(12) . . . . ?
C27 C28 C15 C16 15.29(18) . . . . ?
C27 C28 C29 C00B -29.1(2) . . . . ?
C27 C28 C29 C8 156.37(13) . . . . ?
C27 C26 C21 C20 7.72(19) . . . . ?
C27 C26 C21 C22 -176.06(13) . . . . ?
C27 C26 C25 C24 179.34(13) . . . . ?
C27 C18 C19 C20 -4.2(2) . . . . ?
C27 C18 C17 C16 2.0(2) . . . . ?
C27 C18 C17 C30 -178.85(12) . . . . ?
C28 C27 C26 C21 164.56(12) . . . . ?
C28 C27 C26 C25 -19.9(2) . . . . ?
C28 C27 C18 C19 -166.22(12) . . . . ?
C28 C27 C18 C17 12.66(19) . . . . ?
C28 C15 C14 C9 0.40(19) . . . . ?
C28 C15 C14 C13 177.08(13) . . . . ?
C28 C15 C16 C17 -0.7(2) . . . . ?
C28 C29 C00B C1 -12.8(2) . . . . ?
C28 C29 C00B C5 170.63(12) . . . . ?
C28 C29 C8 C9 14.08(19) . . . . ?
C28 C29 C8 C7 -169.69(14) . . . . ?
C15 C28 C29 C00B 149.00(13) . . . . ?
C15 C28 C29 C8 -25.48(18) . . . . ?
C15 C14 C9 N10 174.15(13) . . . . ?
C15 C14 C9 C8 -12.17(19) . . . . ?
C15 C14 C13 C12 -174.58(14) . . . . ?
C15 C16 C17 C18 -8.1(2) . . . . ?
C15 C16 C17 C30 172.64(13) . . . . ?
C26 C27 C28 C15 155.97(12) . . . . ?
C26 C27 C28 C29 -25.9(2) . . . . ?
C26 C27 C18 C19 16.45(18) . . . . ?
C26 C27 C18 C17 -164.66(12) . . . . ?
C26 C21 C20 C19 5.0(2) . . . . ?
C26 C21 C22 C23 -5.2(2) . . . . ?
C26 C25 C24 C23 -1.3(2) . . . . ?
C18 C27 C28 C15 -21.18(18) . . . . ?
C18 C27 C28 C29 156.96(12) . . . . ?
C18 C27 C26 C21 -18.25(18) . . . . ?
C18 C27 C26 C25 157.30(12) . . . . ?
C18 C19 C20 C21 -6.9(2) . . . . ?
C14 C15 C16 C17 178.12(13) . . . . ?
C14 C9 C8 C29 4.7(2) . . . . ?
C14 C9 C8 C7 -171.51(14) . . . . ?
C14 C13 C12 C11 0.1(2) . . . . ?
C29 C28 C15 C14 18.21(18) . . . . ?
C29 C28 C15 C16 -162.98(12) . . . . ?
C29 C00B C1 C2 179.07(14) . . . . ?
C29 C00B C5 C6 4.3(2) . . . . ?
C29 C00B C5 C4 -177.97(14) . . . . ?
C29 C8 C7 C6 -5.4(2) . . . . ?
C21 C26 C25 C24 -5.0(2) . . . . ?
C21 C22 C23 C24 -1.2(3) . . . . ?
C16 C15 C14 C9 -178.40(12) . . . . ?
C16 C15 C14 C13 -1.7(2) . . . . ?
C00B C29 C8 C9 -160.71(13) . . . . ?
C00B C29 C8 C7 15.5(2) . . . . ?
C00B C1 C2 C3 0.0(3) . . . . ?
C00B C5 C6 C7 6.1(3) . . . . ?
C00B C5 C4 C3 -2.0(3) . . . . ?
C30 C35 C34 C33 -0.3(2) . . . . ?
C30 C31 C32 C33 -0.2(2) . . . . ?
C25 C26 C21 C20 -168.08(13) . . . . ?
C25 C26 C21 C22 8.1(2) . . . . ?
C25 C24 C23 C22 4.5(3) . . . . ?
C9 N10 C11 C12 1.7(2) . . . . ?
C9 C14 C13 C12 2.2(2) . . . . ?
C9 C8 C7 C6 170.80(16) . . . . ?
C8 C29 C00B C1 161.68(14) . . . . ?
C8 C29 C00B C5 -14.86(19) . . . . ?
C8 C7 C6 C5 -5.7(3) . . . . ?
C19 C18 C17 C16 -179.19(13) . . . . ?
C19 C18 C17 C30 0.0(2) . . . . ?
C17 C18 C19 C20 176.91(14) . . . . ?
C17 C30 C35 C34 178.66(13) . . . . ?
C17 C30 C31 C32 -178.35(13) . . . . ?
C1 C00B C5 C6 -172.47(14) . . . . ?
C1 C00B C5 C4 5.3(2) . . . . ?
C1 C2 C3 C4 3.5(3) . . . . ?
C13 C14 C9 N10 -2.8(2) . . . . ?
C13 C14 C9 C8 170.92(13) . . . . ?
C13 C12 C11 N10 -2.2(3) . . . . ?
C20 C21 C22 C23 170.97(15) . . . . ?
C35 C30 C17 C18 121.22(15) . . . . ?
C35 C30 C17 C16 -59.58(18) . . . . ?
C35 C30 C31 C32 -0.6(2) . . . . ?
C5 C00B C1 C2 -4.3(2) . . . . ?
C5 C4 C3 C2 -2.5(3) . . . . ?
C22 C21 C20 C19 -171.21(15) . . . . ?
C31 C30 C17 C18 -61.06(19) . . . . ?
C31 C30 C17 C16 118.14(16) . . . . ?
C31 C30 C35 C34 0.9(2) . . . . ?
C32 C33 C34 C35 -0.5(2) . . . . ?
C34 C33 C32 C31 0.8(2) . . . . ?
C11 N10 C9 C14 0.8(2) . . . . ?
C11 N10 C9 C8 -172.96(14) . . . . ?
C6 C5 C4 C3 175.69(18) . . . . ?
C4 C5 C6 C7 -171.59(18) . . . . ?
C36 C33 C32 C31 -179.93(15) . . . . ?
C36 C33 C34 C35 -179.81(14) . . . . ?

loop_
_exptl_oxdiff_crystal_face_indexfrac_h
_exptl_oxdiff_crystal_face_indexfrac_k
_exptl_oxdiff_crystal_face_indexfrac_l
_exptl_oxdiff_crystal_face_x
_exptl_oxdiff_crystal_face_y
_exptl_oxdiff_crystal_face_z
-15.0467 0.0662 11.2913 -0.5753 -0.7523 -0.3210
17.0052 -0.1715 -1.7694 0.0252 0.9996 -0.0091
-16.9098 -0.0807 1.3103 -0.0253 -0.9975 0.0662
-7.4109 -3.1453 -7.9590 0.1528 -0.5200 0.8404
-14.7915 0.1937 -3.7667 0.2795 -0.9416 0.1878
2.3929 -2.6104 12.0000 -0.9429 0.3329 -0.0090
1.6095 -0.1635 14.3133 -0.8229 0.2916 -0.4876
-12.4394 -2.0344 11.7860 -0.8236 -0.5672 -0.0090
11.8321 0.1818 -13.9212 0.7582 0.5211 0.3919
-10.3664 -4.1032 0.9476 -0.4325 -0.5674 0.7007
15.1424 0.0662 -11.1706 0.5816 0.7583 0.2945
-0.8790 4.4165 7.9466 0.0037 0.0086 -1.0000
15.2635 -1.0815 2.2350 -0.2849 0.9585 0.0091
14.6077 -0.0053 4.0879 -0.2779 0.9329 -0.2290
